data_4037319
loop_
_publ_author_name
'Li, Ya'
'Li, Xiang'
'Shang, Huaqi'
'Chen, Xiangyu'
'Ren, Xinfeng'

_publ_section_title
;
 Diastereoselective Mannich Reactions Using Fluorinated Ketones: Synthesis
 of Stereogenic Carbon-Fluorine Units.
;
_journal_issue 20
_journal_name_full 'The Journal of organic chemistry'
_journal_page_first 9858
_journal_page_last 9866
_journal_paper_doi 10.1021/acs.joc.6b01979
_journal_volume 81
_journal_year 2016
_chemical_absolute_configuration ad
_chemical_formula_sum 'C18.33 H29.33 F N O2.33 S'
_chemical_formula_weight 352.15
_space_group_crystal_system monoclinic
_space_group_IT_number 4
_space_group_name_Hall 'P 2yb'
_space_group_name_H-M_alt 'P 1 21 1'
_atom_sites_solution_hydrogens mixed
_audit_creation_method SHELXL-2013
_cell_angle_alpha 90
_cell_angle_beta 98.884(3)
_cell_angle_gamma 90
_cell_formula_units_Z 6
_cell_length_a 16.297(2)
_cell_length_b 10.6491(13)
_cell_length_c 18.241(2)
_cell_measurement_reflns_used 4778
_cell_measurement_temperature 133(2)
_cell_measurement_theta_max 47.212
_cell_measurement_theta_min 4.586
_cell_volume 3127.7(6)
_computing_cell_refinement 'Bruker SAINT'
_computing_data_collection 'Bruker APEX2'
_computing_data_reduction 'Bruker SAINT'
_computing_molecular_graphics 'Bruker SHELXTL'
_computing_publication_material 'Bruker SHELXTL'
_computing_structure_refinement 'SHELXL-2013 (Sheldrick, 2013)'
_computing_structure_solution 'SHELXS-97 (Sheldrick, 2008)'
_diffrn_ambient_temperature 133(2)
_diffrn_measured_fraction_theta_full 0.999
_diffrn_measured_fraction_theta_max 0.999
_diffrn_measurement_device_type 'Bruker APEX-II CCD'
_diffrn_measurement_method '\f and \w scans'
_diffrn_radiation_type MoK\a
_diffrn_radiation_wavelength 0.71073
_diffrn_reflns_av_R_equivalents 0.0469
_diffrn_reflns_av_unetI/netI 0.0812
_diffrn_reflns_Laue_measured_fraction_full 0.999
_diffrn_reflns_Laue_measured_fraction_max 0.999
_diffrn_reflns_limit_h_max 20
_diffrn_reflns_limit_h_min -17
_diffrn_reflns_limit_k_max 12
_diffrn_reflns_limit_k_min -13
_diffrn_reflns_limit_l_max 22
_diffrn_reflns_limit_l_min -22
_diffrn_reflns_number 23046
_diffrn_reflns_point_group_measured_fraction_full 0.995
_diffrn_reflns_point_group_measured_fraction_max 0.994
_diffrn_reflns_theta_full 25.242
_diffrn_reflns_theta_max 26.000
_diffrn_reflns_theta_min 1.821
_exptl_absorpt_coefficient_mu 0.174
_exptl_absorpt_correction_T_max 0.7457
_exptl_absorpt_correction_T_min 0.5253
_exptl_absorpt_correction_type multi-scan
_exptl_absorpt_process_details sadabs
_exptl_crystal_colour colorless
_exptl_crystal_density_diffrn 1.122
_exptl_crystal_description prismatic
_exptl_crystal_F_000 1140
_exptl_crystal_size_max 0.250
_exptl_crystal_size_mid 0.200
_exptl_crystal_size_min 0.150
_refine_diff_density_max 0.522
_refine_diff_density_min -0.286
_refine_diff_density_rms 0.051
_refine_ls_abs_structure_details
; 
 Flack x determined using 3481 quotients [(I+)-(I-)]/[(I+)+(I-)] 
 (Parsons and Flack (2004), Acta Cryst. A60, s61). 
;
_refine_ls_abs_structure_Flack -0.04(4)
_refine_ls_extinction_expression Fc^*^=kFc[1+0.001xFc^2^\l^3^/sin(2\q)]^-1/4^
_refine_ls_extinction_method SHELXL
_refine_ls_goodness_of_fit_ref 1.024
_refine_ls_hydrogen_treatment mixed
_refine_ls_matrix_type full
_refine_ls_number_parameters 671
_refine_ls_number_reflns 12200
_refine_ls_number_restraints 35
_refine_ls_restrained_S_all 1.038
_refine_ls_R_factor_all 0.0768
_refine_ls_R_factor_gt 0.0537
_refine_ls_shift/su_max 0.001
_refine_ls_shift/su_mean 0.000
_refine_ls_structure_factor_coef Fsqd
_refine_ls_weighting_details 'w=1/[\s^2^(Fo^2^)+(0.0690P)^2^] where P=(Fo^2^+2Fc^2^)/3'
_refine_ls_weighting_scheme calc
_refine_ls_wR_factor_gt 0.1263
_refine_ls_wR_factor_ref 0.1410
_reflns_Friedel_coverage 0.882
_reflns_Friedel_fraction_full 0.991
_reflns_Friedel_fraction_max 0.988
_reflns_number_gt 9422
_reflns_number_total 12200
_reflns_threshold_expression 'I > 2\s(I)'
_cod_data_source_file jo6b01979_si_002.cif
_cod_data_source_block dm15059
_cod_original_cell_volume 3127.8(7)
_cod_original_sg_symbol_H-M 'P 21'
_cod_database_code 4037319
_shelx_space_group_comment
; 
The symmetry employed for this shelxl refinement is uniquely defined 
by the following loop, which should always be used as a source of 
symmetry information in preference to the above space-group names. 
They are only intended as comments. 
;
_shelx_estimated_absorpt_t_min 0.958
_shelx_estimated_absorpt_t_max 0.974
_shelxl_version_number 2013-4

loop_
_space_group_symop_operation_xyz
'x, y, z'
'-x, y+1/2, -z'

loop_
_atom_site_label
_atom_site_type_symbol
_atom_site_fract_x
_atom_site_fract_y
_atom_site_fract_z
_atom_site_U_iso_or_equiv
_atom_site_adp_type
_atom_site_occupancy
_atom_site_site_symmetry_order
_atom_site_calc_flag
_atom_site_refinement_flags_posn
_atom_site_refinement_flags_adp
S1 S 0.79445(6) 0.52213(9) 0.49666(6) 0.0260(2) Uani 1 1 d . .
S2 S 0.74597(7) 0.92102(10) 0.38040(6) 0.0282(3) Uani 1 1 d . .
S3 S 0.20099(8) 0.19915(12) 0.19403(8) 0.0401(3) Uani 1 1 d . .
F1 F 0.70597(15) 0.5032(3) 0.33740(16) 0.0416(7) Uani 1 1 d . .
F2 F 0.62461(18) 0.7419(3) 0.28833(18) 0.0490(8) Uani 1 1 d . .
F3 F 0.0751(2) 0.2228(3) -0.02740(17) 0.0477(8) Uani 1 1 d . .
N1 N 0.8521(3) 0.5764(4) 0.4358(2) 0.0298(9) Uani 1 1 d . .
N2 N 0.6805(2) 0.8508(4) 0.4273(3) 0.0357(10) Uani 1 1 d . .
N3 N 0.1496(3) 0.1605(4) 0.1099(3) 0.0384(10) Uani 1 1 d . .
O1 O 0.7825(2) 0.3432(3) 0.2460(2) 0.0550(11) Uani 1 1 d . .
O2 O 0.73843(18) 0.6256(3) 0.51254(19) 0.0346(8) Uani 1 1 d . .
O3 O 0.4618(2) 0.8425(4) 0.2706(3) 0.0632(13) Uani 1 1 d . .
O4 O 0.8102(2) 0.8293(3) 0.36499(19) 0.0359(8) Uani 1 1 d . .
O5 O -0.0721(2) 0.3227(3) 0.0069(2) 0.0419(9) Uani 1 1 d . .
O6 O 0.2126(2) 0.3361(4) 0.2007(2) 0.0572(11) Uani 1 1 d . .
O7 O 0.5744(12) 0.0276(19) 0.1284(12) 0.317(6) Uani 1 1 d D U
C1 C 0.8521(3) 0.5018(4) 0.3678(3) 0.0278(10) Uani 1 1 d . .
H1 H 0.8458 0.4117 0.3814 0.033 Uiso 1 1 calc R U
C2 C 0.7788(3) 0.5344(4) 0.3087(3) 0.0293(10) Uani 1 1 d . .
H2 H 0.7793 0.6258 0.2962 0.035 Uiso 1 1 calc R U
C3 C 0.7773(3) 0.4540(5) 0.2385(3) 0.0388(12) Uani 1 1 d . .
C4 C 0.7661(3) 0.5194(6) 0.1643(3) 0.0512(14) Uani 1 1 d . .
C5 C 0.8265(6) 0.6287(12) 0.1651(5) 0.136(5) Uani 1 1 d . .
H5A H 0.8184 0.6873 0.2048 0.204 Uiso 1 1 calc R U
H5B H 0.8163 0.6723 0.1173 0.204 Uiso 1 1 calc R U
H5C H 0.8836 0.5969 0.1738 0.204 Uiso 1 1 calc R U
C6 C 0.7739(7) 0.4242(10) 0.1042(5) 0.120(3) Uani 1 1 d . U
H6A H 0.8291 0.3856 0.1134 0.180 Uiso 1 1 calc R U
H6B H 0.7662 0.4662 0.0558 0.180 Uiso 1 1 calc R U
H6C H 0.7314 0.3591 0.1043 0.180 Uiso 1 1 calc R U
C7 C 0.6777(4) 0.5699(8) 0.1488(4) 0.076(2) Uani 1 1 d . .
H7A H 0.6385 0.5018 0.1536 0.113 Uiso 1 1 calc R U
H7B H 0.6669 0.6042 0.0984 0.113 Uiso 1 1 calc R U
H7C H 0.6709 0.6364 0.1846 0.113 Uiso 1 1 calc R U
C8 C 0.9341(3) 0.5142(4) 0.3410(2) 0.0263(9) Uani 1 1 d . .
C9 C 0.9736(3) 0.6302(4) 0.3389(3) 0.0318(11) Uani 1 1 d . .
H9 H 0.9477 0.7038 0.3539 0.038 Uiso 1 1 calc R U
C10 C 1.0496(3) 0.6390(4) 0.3152(3) 0.0339(11) Uani 1 1 d . .
H10 H 1.0763 0.7182 0.3149 0.041 Uiso 1 1 calc R U
C11 C 1.0871(3) 0.5327(5) 0.2918(2) 0.0325(10) Uani 1 1 d . .
H11 H 1.1391 0.5392 0.2747 0.039 Uiso 1 1 calc R U
C12 C 1.0489(3) 0.4177(5) 0.2932(3) 0.0330(10) Uani 1 1 d . .
H12 H 1.0747 0.3446 0.2773 0.040 Uiso 1 1 calc R U
C13 C 0.9731(3) 0.4088(4) 0.3177(3) 0.0299(10) Uani 1 1 d . .
H13 H 0.9471 0.3291 0.3186 0.036 Uiso 1 1 calc R U
C14 C 0.8720(3) 0.5107(4) 0.5809(3) 0.0294(10) Uani 1 1 d . .
C15 C 0.8233(3) 0.4588(5) 0.6390(3) 0.0429(13) Uani 1 1 d . .
H15A H 0.8605 0.4485 0.6862 0.064 Uiso 1 1 calc R U
H15B H 0.7994 0.3773 0.6225 0.064 Uiso 1 1 calc R U
H15C H 0.7786 0.5173 0.6457 0.064 Uiso 1 1 calc R U
C16 C 0.9094(3) 0.6372(5) 0.6020(3) 0.0427(13) Uani 1 1 d . .
H16A H 0.8652 0.6971 0.6077 0.064 Uiso 1 1 calc R U
H16B H 0.9399 0.6667 0.5630 0.064 Uiso 1 1 calc R U
H16C H 0.9476 0.6303 0.6489 0.064 Uiso 1 1 calc R U
C17 C 0.9369(3) 0.4166(4) 0.5636(3) 0.0348(10) Uani 1 1 d . .
H17A H 0.9659 0.4509 0.5248 0.052 Uiso 1 1 calc R U
H17B H 0.9094 0.3378 0.5462 0.052 Uiso 1 1 calc R U
H17C H 0.9769 0.4008 0.6085 0.052 Uiso 1 1 calc R U
C19 C 0.5926(3) 0.8449(4) 0.3947(3) 0.0348(11) Uani 1 1 d . .
H19 H 0.5797 0.9232 0.3650 0.042 Uiso 1 1 calc R U
C20 C 0.5725(3) 0.7353(4) 0.3425(3) 0.0366(12) Uani 1 1 d . .
H20 H 0.5809 0.6541 0.3703 0.044 Uiso 1 1 calc R U
C21 C 0.4833(3) 0.7437(5) 0.2998(3) 0.0416(13) Uani 1 1 d . .
C22 C 0.4288(3) 0.6278(5) 0.2923(3) 0.0472(14) Uani 1 1 d . .
C23 C 0.4743(4) 0.5240(6) 0.2579(4) 0.0635(17) Uani 1 1 d . .
H23A H 0.5264 0.5048 0.2905 0.095 Uiso 1 1 calc R U
H23B H 0.4865 0.5517 0.2094 0.095 Uiso 1 1 calc R U
H23C H 0.4395 0.4487 0.2515 0.095 Uiso 1 1 calc R U
C24 C 0.3465(4) 0.6568(7) 0.2436(5) 0.079(2) Uani 1 1 d . .
H24A H 0.3107 0.5824 0.2404 0.118 Uiso 1 1 calc R U
H24B H 0.3566 0.6802 0.1938 0.118 Uiso 1 1 calc R U
H24C H 0.3191 0.7265 0.2653 0.118 Uiso 1 1 calc R U
C25 C 0.4134(4) 0.5886(5) 0.3691(4) 0.0520(15) Uani 1 1 d . .
H25A H 0.4666 0.5731 0.4009 0.078 Uiso 1 1 calc R U
H25B H 0.3799 0.5118 0.3653 0.078 Uiso 1 1 calc R U
H25C H 0.3836 0.6558 0.3907 0.078 Uiso 1 1 calc R U
C26 C 0.5378(3) 0.8443(4) 0.4544(3) 0.0369(12) Uani 1 1 d . .
C27 C 0.4673(3) 0.9185(5) 0.4469(4) 0.0527(16) Uani 1 1 d . .
H27 H 0.4548 0.9720 0.4049 0.063 Uiso 1 1 calc R U
C28 C 0.4151(3) 0.9159(6) 0.4992(5) 0.068(2) Uani 1 1 d . .
H28 H 0.3672 0.9681 0.4934 0.082 Uiso 1 1 calc R U
C29 C 0.4317(3) 0.8380(6) 0.5601(4) 0.0585(18) Uani 1 1 d . .
H29 H 0.3954 0.8360 0.5961 0.070 Uiso 1 1 calc R U
C30 C 0.5012(3) 0.7635(5) 0.5681(4) 0.0495(14) Uani 1 1 d . .
H30 H 0.5130 0.7095 0.6098 0.059 Uiso 1 1 calc R U
C31 C 0.5543(3) 0.7668(5) 0.5157(3) 0.0411(12) Uani 1 1 d . .
H31 H 0.6025 0.7152 0.5219 0.049 Uiso 1 1 calc R U
C32 C 0.8004(3) 1.0240(4) 0.4529(3) 0.0326(10) Uani 1 1 d . .
C33 C 0.7370(4) 1.1068(5) 0.4807(4) 0.0589(17) Uani 1 1 d . .
H33A H 0.7653 1.1712 0.5137 0.088 Uiso 1 1 calc R U
H33B H 0.7018 1.0558 0.5080 0.088 Uiso 1 1 calc R U
H33C H 0.7025 1.1472 0.4385 0.088 Uiso 1 1 calc R U
C34 C 0.8481(4) 0.9439(5) 0.5145(3) 0.0487(14) Uani 1 1 d . .
H34A H 0.8792 0.9986 0.5522 0.073 Uiso 1 1 calc R U
H34B H 0.8869 0.8890 0.4936 0.073 Uiso 1 1 calc R U
H34C H 0.8090 0.8926 0.5373 0.073 Uiso 1 1 calc R U
C35 C 0.8588(3) 1.1020(4) 0.4135(3) 0.0379(12) Uani 1 1 d . .
H35A H 0.8262 1.1527 0.3747 0.057 Uiso 1 1 calc R U
H35B H 0.8957 1.0459 0.3911 0.057 Uiso 1 1 calc R U
H35C H 0.8920 1.1573 0.4494 0.057 Uiso 1 1 calc R U
C37 C 0.0606(3) 0.1885(4) 0.0994(3) 0.0312(10) Uani 1 1 d . .
H37 H 0.0521 0.2794 0.1098 0.037 Uiso 1 1 calc R U
C38 C 0.0268(3) 0.1603(4) 0.0183(3) 0.0336(11) Uani 1 1 d . .
H38 H 0.0274 0.0678 0.0090 0.040 Uiso 1 1 calc R U
C39 C -0.0621(3) 0.2127(4) -0.0030(3) 0.0350(11) Uani 1 1 d . .
C40 C -0.1299(3) 0.1266(4) -0.0405(3) 0.0413(13) Uani 1 1 d . .
C41 C -0.1060(6) 0.0902(7) -0.1157(4) 0.083(3) Uani 1 1 d . .
H41A H -0.1475 0.0321 -0.1413 0.125 Uiso 1 1 calc R U
H41B H -0.0514 0.0495 -0.1080 0.125 Uiso 1 1 calc R U
H41C H -0.1038 0.1658 -0.1460 0.125 Uiso 1 1 calc R U
C42 C -0.2118(4) 0.1949(6) -0.0528(5) 0.086(3) Uani 1 1 d . .
H42A H -0.2289 0.2137 -0.0048 0.129 Uiso 1 1 calc R U
H42B H -0.2539 0.1419 -0.0821 0.129 Uiso 1 1 calc R U
H42C H -0.2060 0.2734 -0.0795 0.129 Uiso 1 1 calc R U
C43 C -0.1368(3) 0.0085(5) 0.0047(3) 0.0480(13) Uani 1 1 d . .
H43A H -0.1513 0.0312 0.0531 0.072 Uiso 1 1 calc R U
H43B H -0.0835 -0.0360 0.0117 0.072 Uiso 1 1 calc R U
H43C H -0.1801 -0.0460 -0.0217 0.072 Uiso 1 1 calc R U
C44 C 0.0150(3) 0.1097(4) 0.1478(3) 0.0296(10) Uani 1 1 d . .
C45 C 0.0282(3) -0.0191(4) 0.1550(3) 0.0332(11) Uani 1 1 d . .
H45 H 0.0706 -0.0574 0.1324 0.040 Uiso 1 1 calc R U
C46 C -0.0190(3) -0.0912(5) 0.1941(3) 0.0372(11) Uani 1 1 d . .
H46 H -0.0081 -0.1786 0.1995 0.045 Uiso 1 1 calc R U
C47 C -0.0824(3) -0.0385(5) 0.2260(3) 0.0424(13) Uani 1 1 d . .
H47 H -0.1153 -0.0896 0.2528 0.051 Uiso 1 1 calc R U
C48 C -0.0980(3) 0.0894(5) 0.2188(3) 0.0369(12) Uani 1 1 d . .
H48 H -0.1415 0.1264 0.2405 0.044 Uiso 1 1 calc R U
C49 C -0.0493(3) 0.1626(4) 0.1796(3) 0.0310(10) Uani 1 1 d . .
H49 H -0.0599 0.2502 0.1744 0.037 Uiso 1 1 calc R U
C50 C 0.3025(3) 0.1334(5) 0.1815(4) 0.0487(14) Uani 1 1 d . .
C51 C 0.3569(3) 0.1586(6) 0.2553(4) 0.0612(17) Uani 1 1 d . .
H51A H 0.3331 0.1170 0.2951 0.092 Uiso 1 1 calc R U
H51B H 0.3599 0.2493 0.2645 0.092 Uiso 1 1 calc R U
H51C H 0.4128 0.1258 0.2539 0.092 Uiso 1 1 calc R U
C52 C 0.3354(4) 0.2041(7) 0.1199(4) 0.072(2) Uani 1 1 d . .
H52A H 0.3936 0.1810 0.1195 0.107 Uiso 1 1 calc R U
H52B H 0.3315 0.2947 0.1283 0.107 Uiso 1 1 calc R U
H52C H 0.3024 0.1822 0.0721 0.107 Uiso 1 1 calc R U
C53 C 0.2917(4) -0.0055(6) 0.1676(5) 0.075(2) Uani 1 1 d . .
H53A H 0.3462 -0.0463 0.1748 0.113 Uiso 1 1 calc R U
H53B H 0.2641 -0.0194 0.1166 0.113 Uiso 1 1 calc R U
H53C H 0.2577 -0.0410 0.2023 0.113 Uiso 1 1 calc R U
C54 C 0.6399(16) 0.076(3) 0.1800(16) 0.309(6) Uani 1 1 d D U
H54A H 0.6796 0.1205 0.1530 0.371 Uiso 1 1 calc R U
H54B H 0.6698 0.0063 0.2081 0.371 Uiso 1 1 calc R U
C55 C 0.6099(13) 0.163(2) 0.2313(14) 0.288(7) Uani 1 1 d D U
H55A H 0.6567 0.2092 0.2589 0.432 Uiso 1 1 d R U
H55B H 0.5815 0.1157 0.2662 0.432 Uiso 1 1 d R U
H55C H 0.5710 0.2216 0.2032 0.432 Uiso 1 1 d R U
C57 C 0.4993(16) -0.133(3) 0.0402(15) 0.325(7) Uani 1 1 d D U
H57A H 0.4812 -0.1820 0.0803 0.487 Uiso 1 1 d R U
H57B H 0.5062 -0.1894 -0.0010 0.487 Uiso 1 1 d R U
H57C H 0.4574 -0.0694 0.0229 0.487 Uiso 1 1 d R U
C56 C 0.5866(16) -0.068(3) 0.0698(17) 0.321(6) Uani 1 1 d D U
H56A H 0.6272 -0.1325 0.0912 0.385 Uiso 1 1 calc R U
H56B H 0.6083 -0.0266 0.0282 0.385 Uiso 1 1 calc R U
H2A H 0.696(3) 0.784(5) 0.445(3) 0.032(14) Uiso 1 1 d . .
H3 H 0.173(3) 0.197(5) 0.076(3) 0.044(16) Uiso 1 1 d . .
H1A H 0.841(2) 0.648(4) 0.427(2) 0.032(11) Uiso 1 1 d . .

loop_
_atom_site_aniso_label
_atom_site_aniso_U_11
_atom_site_aniso_U_22
_atom_site_aniso_U_33
_atom_site_aniso_U_23
_atom_site_aniso_U_13
_atom_site_aniso_U_12
S1 0.0201(5) 0.0241(5) 0.0337(6) 0.0002(5) 0.0037(4) -0.0015(4)
S2 0.0250(5) 0.0240(5) 0.0346(6) 0.0000(5) 0.0015(5) -0.0012(5)
S3 0.0329(7) 0.0383(7) 0.0494(8) 0.0018(6) 0.0075(6) 0.0003(6)
F1 0.0237(13) 0.0508(17) 0.0497(18) 0.0006(14) 0.0040(12) -0.0041(13)
F2 0.0417(17) 0.0530(19) 0.0509(19) 0.0007(14) 0.0032(15) -0.0036(14)
F3 0.066(2) 0.0418(17) 0.0404(17) 0.0001(13) 0.0235(15) -0.0078(15)
N1 0.032(2) 0.021(2) 0.038(2) -0.0034(17) 0.0088(18) -0.0047(17)
N2 0.021(2) 0.029(2) 0.055(3) 0.011(2) -0.0004(19) -0.0006(17)
N3 0.036(2) 0.038(2) 0.043(3) 0.002(2) 0.010(2) -0.0011(19)
O1 0.056(2) 0.033(2) 0.069(3) -0.0199(19) -0.010(2) 0.0042(18)
O2 0.0215(16) 0.0330(17) 0.050(2) 0.0061(15) 0.0072(14) 0.0066(14)
O3 0.045(2) 0.048(2) 0.084(3) 0.028(2) -0.027(2) -0.0064(19)
O4 0.0394(18) 0.0253(16) 0.045(2) -0.0061(15) 0.0146(16) -0.0005(15)
O5 0.057(2) 0.0240(18) 0.043(2) 0.0003(15) 0.0010(18) 0.0043(16)
O6 0.052(2) 0.037(2) 0.079(3) -0.013(2) -0.001(2) 0.0061(18)
O7 0.302(13) 0.273(14) 0.346(19) -0.025(10) -0.050(11) -0.001(11)
C1 0.030(2) 0.018(2) 0.036(3) -0.0023(18) 0.0060(19) -0.0002(18)
C2 0.025(2) 0.027(2) 0.036(3) -0.0022(19) 0.0056(19) -0.0013(19)
C3 0.028(3) 0.043(3) 0.044(3) -0.012(2) -0.003(2) 0.002(2)
C4 0.047(3) 0.067(4) 0.039(3) -0.012(3) 0.006(2) 0.010(3)
C5 0.115(8) 0.214(13) 0.073(6) 0.062(7) -0.005(5) -0.077(8)
C6 0.149(6) 0.132(6) 0.078(5) -0.021(5) 0.013(5) 0.061(5)
C7 0.064(4) 0.095(5) 0.062(5) 0.021(4) -0.008(4) 0.028(4)
C8 0.024(2) 0.023(2) 0.029(2) -0.0024(19) -0.0022(18) -0.0014(19)
C9 0.030(2) 0.023(2) 0.042(3) -0.001(2) 0.006(2) 0.004(2)
C10 0.031(3) 0.029(2) 0.043(3) 0.003(2) 0.008(2) -0.005(2)
C11 0.025(2) 0.047(3) 0.025(2) 0.004(2) 0.0029(19) 0.002(2)
C12 0.035(3) 0.033(2) 0.032(2) 0.001(2) 0.004(2) 0.008(2)
C13 0.034(2) 0.020(2) 0.034(2) -0.0033(19) 0.002(2) 0.0020(19)
C14 0.028(2) 0.026(2) 0.034(2) -0.003(2) 0.0022(19) 0.009(2)
C15 0.046(3) 0.048(3) 0.035(3) 0.002(2) 0.008(2) 0.008(2)
C16 0.042(3) 0.027(3) 0.054(3) -0.006(2) -0.010(3) 0.003(2)
C17 0.029(2) 0.026(2) 0.049(3) 0.000(2) 0.005(2) 0.005(2)
C19 0.022(2) 0.026(2) 0.053(3) 0.008(2) -0.002(2) 0.0017(19)
C20 0.030(3) 0.032(3) 0.046(3) 0.006(2) -0.001(2) -0.001(2)
C21 0.036(3) 0.041(3) 0.044(3) 0.011(2) -0.006(2) -0.004(2)
C22 0.034(3) 0.044(3) 0.059(4) 0.009(3) -0.009(3) -0.008(2)
C23 0.071(4) 0.051(3) 0.067(4) -0.006(3) 0.007(3) -0.017(3)
C24 0.050(4) 0.077(5) 0.097(6) 0.021(4) -0.032(4) -0.026(4)
C25 0.043(3) 0.039(3) 0.074(4) 0.009(3) 0.006(3) -0.005(2)
C26 0.019(2) 0.025(2) 0.065(4) -0.011(2) 0.002(2) -0.0021(19)
C27 0.024(3) 0.033(3) 0.099(5) -0.008(3) 0.000(3) 0.003(2)
C28 0.024(3) 0.041(3) 0.141(7) -0.026(4) 0.017(4) 0.003(3)
C29 0.035(3) 0.046(3) 0.100(5) -0.031(4) 0.027(3) -0.011(3)
C30 0.037(3) 0.046(3) 0.070(4) -0.016(3) 0.022(3) -0.006(3)
C31 0.029(3) 0.035(3) 0.060(4) -0.003(2) 0.012(2) 0.001(2)
C32 0.029(2) 0.028(2) 0.041(3) -0.008(2) 0.006(2) -0.003(2)
C33 0.052(4) 0.043(3) 0.090(5) -0.024(3) 0.036(3) -0.003(3)
C34 0.050(3) 0.051(3) 0.041(3) 0.000(2) -0.007(3) -0.018(3)
C35 0.036(3) 0.029(3) 0.048(3) -0.003(2) 0.005(2) -0.006(2)
C37 0.032(2) 0.023(2) 0.039(3) -0.0034(19) 0.007(2) -0.0002(19)
C38 0.046(3) 0.024(2) 0.033(3) -0.0009(19) 0.015(2) -0.003(2)
C39 0.056(3) 0.026(3) 0.022(2) 0.0035(19) 0.003(2) 0.001(2)
C40 0.063(4) 0.028(2) 0.028(3) -0.004(2) -0.008(2) 0.000(2)
C41 0.142(8) 0.068(4) 0.041(4) -0.025(3) 0.020(4) -0.043(5)
C42 0.074(5) 0.052(4) 0.110(6) -0.018(4) -0.053(5) 0.015(4)
C43 0.042(3) 0.043(3) 0.054(3) 0.008(3) -0.005(3) -0.008(3)
C44 0.031(2) 0.025(2) 0.030(2) -0.0036(19) -0.001(2) -0.0009(19)
C45 0.038(3) 0.029(2) 0.033(3) 0.0039(19) 0.007(2) 0.006(2)
C46 0.045(3) 0.025(2) 0.039(3) 0.007(2) -0.003(2) 0.001(2)
C47 0.049(3) 0.043(3) 0.035(3) 0.008(2) 0.004(2) -0.008(2)
C48 0.037(3) 0.037(3) 0.038(3) -0.002(2) 0.008(2) -0.003(2)
C49 0.037(3) 0.027(2) 0.029(2) -0.0041(18) 0.003(2) 0.0011(19)
C50 0.033(3) 0.038(3) 0.075(4) 0.001(3) 0.007(3) 0.003(2)
C51 0.034(3) 0.060(4) 0.087(5) 0.013(3) 0.001(3) 0.000(3)
C52 0.046(4) 0.080(5) 0.094(6) 0.006(4) 0.029(4) 0.000(4)
C53 0.061(4) 0.043(4) 0.116(6) -0.004(4) -0.004(4) 0.025(3)
C54 0.290(13) 0.266(15) 0.340(19) -0.018(11) -0.055(11) -0.008(11)
C55 0.252(14) 0.251(16) 0.33(2) 0.004(12) -0.053(13) -0.016(12)
C57 0.316(15) 0.282(16) 0.35(2) -0.053(13) -0.038(13) 0.013(13)
C56 0.309(13) 0.275(15) 0.347(19) -0.035(11) -0.046(12) 0.003(11)

loop_
_atom_type_symbol
_atom_type_description
_atom_type_scat_dispersion_real
_atom_type_scat_dispersion_imag
_atom_type_scat_source
C C 0.0033 0.0016 'International Tables Vol C Tables 4.2.6.8 and 6.1.1.4'
H H 0.0000 0.0000 'International Tables Vol C Tables 4.2.6.8 and 6.1.1.4'
O O 0.0106 0.0060 'International Tables Vol C Tables 4.2.6.8 and 6.1.1.4'
N N 0.0061 0.0033 'International Tables Vol C Tables 4.2.6.8 and 6.1.1.4'
F F 0.0171 0.0103 'International Tables Vol C Tables 4.2.6.8 and 6.1.1.4'
S S 0.1246 0.1234 'International Tables Vol C Tables 4.2.6.8 and 6.1.1.4'

loop_
_geom_angle_atom_site_label_1
_geom_angle_atom_site_label_2
_geom_angle_atom_site_label_3
_geom_angle
O2 S1 N1 107.4(2)
O2 S1 C14 104.4(2)
N1 S1 C14 101.2(2)
O4 S2 N2 109.4(2)
O4 S2 C32 104.6(2)
N2 S2 C32 100.2(2)
O6 S3 N3 110.9(2)
O6 S3 C50 106.2(2)
N3 S3 C50 97.1(3)
C1 N1 S1 116.6(3)
C1 N1 H1A 112(3)
S1 N1 H1A 110(3)
C19 N2 S2 118.7(3)
C19 N2 H2A 111(4)
S2 N2 H2A 115(4)
C37 N3 S3 114.4(3)
C37 N3 H3 110(4)
S3 N3 H3 109(4)
C54 O7 C56 124(2)
N1 C1 C8 110.1(4)
N1 C1 C2 111.9(4)
C8 C1 C2 113.0(4)
N1 C1 H1 107.2
C8 C1 H1 107.2
C2 C1 H1 107.2
F1 C2 C1 107.2(4)
F1 C2 C3 105.8(4)
C1 C2 C3 112.0(4)
F1 C2 H2 110.6
C1 C2 H2 110.6
C3 C2 H2 110.6
O1 C3 C4 124.0(5)
O1 C3 C2 117.6(5)
C4 C3 C2 118.3(4)
C3 C4 C6 109.2(6)
C3 C4 C5 110.8(5)
C6 C4 C5 113.1(8)
C3 C4 C7 108.1(5)
C6 C4 C7 106.6(6)
C5 C4 C7 108.8(7)
C4 C5 H5A 109.5
C4 C5 H5B 109.5
H5A C5 H5B 109.5
C4 C5 H5C 109.5
H5A C5 H5C 109.5
H5B C5 H5C 109.5
C4 C6 H6A 109.5
C4 C6 H6B 109.5
H6A C6 H6B 109.5
C4 C6 H6C 109.5
H6A C6 H6C 109.5
H6B C6 H6C 109.5
C4 C7 H7A 109.5
C4 C7 H7B 109.5
H7A C7 H7B 109.5
C4 C7 H7C 109.5
H7A C7 H7C 109.5
H7B C7 H7C 109.5
C13 C8 C9 118.2(4)
C13 C8 C1 120.2(4)
C9 C8 C1 121.7(4)
C10 C9 C8 120.6(4)
C10 C9 H9 119.7
C8 C9 H9 119.7
C9 C10 C11 120.2(4)
C9 C10 H10 119.9
C11 C10 H10 119.9
C12 C11 C10 120.0(4)
C12 C11 H11 120.0
C10 C11 H11 120.0
C11 C12 C13 119.8(4)
C11 C12 H12 120.1
C13 C12 H12 120.1
C12 C13 C8 121.2(4)
C12 C13 H13 119.4
C8 C13 H13 119.4
C16 C14 C15 112.5(4)
C16 C14 C17 112.0(4)
C15 C14 C17 111.0(4)
C16 C14 S1 110.7(3)
C15 C14 S1 104.0(3)
C17 C14 S1 106.2(3)
C14 C15 H15A 109.5
C14 C15 H15B 109.5
H15A C15 H15B 109.5
C14 C15 H15C 109.5
H15A C15 H15C 109.5
H15B C15 H15C 109.5
C14 C16 H16A 109.5
C14 C16 H16B 109.5
H16A C16 H16B 109.5
C14 C16 H16C 109.5
H16A C16 H16C 109.5
H16B C16 H16C 109.5
C14 C17 H17A 109.5
C14 C17 H17B 109.5
H17A C17 H17B 109.5
C14 C17 H17C 109.5
H17A C17 H17C 109.5
H17B C17 H17C 109.5
N2 C19 C20 113.2(4)
N2 C19 C26 111.0(4)
C20 C19 C26 110.8(4)
N2 C19 H19 107.2
C20 C19 H19 107.2
C26 C19 H19 107.2
F2 C20 C19 108.0(4)
F2 C20 C21 105.5(4)
C19 C20 C21 111.7(4)
F2 C20 H20 110.5
C19 C20 H20 110.5
C21 C20 H20 110.5
O3 C21 C22 123.0(5)
O3 C21 C20 117.4(4)
C22 C21 C20 119.5(4)
C21 C22 C23 108.2(5)
C21 C22 C25 108.6(5)
C23 C22 C25 110.0(5)
C21 C22 C24 109.8(5)
C23 C22 C24 110.4(6)
C25 C22 C24 109.7(5)
C22 C23 H23A 109.5
C22 C23 H23B 109.5
H23A C23 H23B 109.5
C22 C23 H23C 109.5
H23A C23 H23C 109.5
H23B C23 H23C 109.5
C22 C24 H24A 109.5
C22 C24 H24B 109.5
H24A C24 H24B 109.5
C22 C24 H24C 109.5
H24A C24 H24C 109.5
H24B C24 H24C 109.5
C22 C25 H25A 109.5
C22 C25 H25B 109.5
H25A C25 H25B 109.5
C22 C25 H25C 109.5
H25A C25 H25C 109.5
H25B C25 H25C 109.5
C31 C26 C27 118.5(5)
C31 C26 C19 121.4(4)
C27 C26 C19 120.0(5)
C28 C27 C26 120.8(6)
C28 C27 H27 119.6
C26 C27 H27 119.6
C27 C28 C29 120.4(6)
C27 C28 H28 119.8
C29 C28 H28 119.8
C30 C29 C28 119.3(6)
C30 C29 H29 120.4
C28 C29 H29 120.4
C29 C30 C31 120.4(6)
C29 C30 H30 119.8
C31 C30 H30 119.8
C26 C31 C30 120.5(5)
C26 C31 H31 119.8
C30 C31 H31 119.8
C33 C32 C35 110.6(4)
C33 C32 C34 112.3(5)
C35 C32 C34 111.5(4)
C33 C32 S2 108.2(4)
C35 C32 S2 104.6(3)
C34 C32 S2 109.3(3)
C32 C33 H33A 109.5
C32 C33 H33B 109.5
H33A C33 H33B 109.5
C32 C33 H33C 109.5
H33A C33 H33C 109.5
H33B C33 H33C 109.5
C32 C34 H34A 109.5
C32 C34 H34B 109.5
H34A C34 H34B 109.5
C32 C34 H34C 109.5
H34A C34 H34C 109.5
H34B C34 H34C 109.5
C32 C35 H35A 109.5
C32 C35 H35B 109.5
H35A C35 H35B 109.5
C32 C35 H35C 109.5
H35A C35 H35C 109.5
H35B C35 H35C 109.5
N3 C37 C44 112.4(4)
N3 C37 C38 106.8(4)
C44 C37 C38 108.9(4)
N3 C37 H37 109.6
C44 C37 H37 109.6
C38 C37 H37 109.6
F3 C38 C37 109.4(4)
F3 C38 C39 105.7(4)
C37 C38 C39 110.9(4)
F3 C38 H38 110.3
C37 C38 H38 110.3
C39 C38 H38 110.3
O5 C39 C40 123.5(5)
O5 C39 C38 117.3(4)
C40 C39 C38 119.0(4)
C42 C40 C39 110.1(4)
C42 C40 C43 110.0(5)
C39 C40 C43 111.5(4)
C42 C40 C41 109.3(6)
C39 C40 C41 106.8(5)
C43 C40 C41 109.1(5)
C40 C41 H41A 109.5
C40 C41 H41B 109.5
H41A C41 H41B 109.5
C40 C41 H41C 109.5
H41A C41 H41C 109.5
H41B C41 H41C 109.5
C40 C42 H42A 109.5
C40 C42 H42B 109.5
H42A C42 H42B 109.5
C40 C42 H42C 109.5
H42A C42 H42C 109.5
H42B C42 H42C 109.5
C40 C43 H43A 109.5
C40 C43 H43B 109.5
H43A C43 H43B 109.5
C40 C43 H43C 109.5
H43A C43 H43C 109.5
H43B C43 H43C 109.5
C45 C44 C49 118.3(5)
C45 C44 C37 121.7(4)
C49 C44 C37 119.5(4)
C46 C45 C44 120.9(5)
C46 C45 H45 119.5
C44 C45 H45 119.5
C45 C46 C47 120.7(5)
C45 C46 H46 119.6
C47 C46 H46 119.6
C46 C47 C48 119.7(5)
C46 C47 H47 120.1
C48 C47 H47 120.1
C47 C48 C49 119.4(5)
C47 C48 H48 120.3
C49 C48 H48 120.3
C48 C49 C44 120.9(4)
C48 C49 H49 119.5
C44 C49 H49 119.5
C53 C50 C51 111.1(5)
C53 C50 C52 114.0(6)
C51 C50 C52 110.1(5)
C53 C50 S3 108.0(4)
C51 C50 S3 103.7(4)
C52 C50 S3 109.3(4)
C50 C51 H51A 109.5
C50 C51 H51B 109.5
H51A C51 H51B 109.5
C50 C51 H51C 109.5
H51A C51 H51C 109.5
H51B C51 H51C 109.5
C50 C52 H52A 109.5
C50 C52 H52B 109.5
H52A C52 H52B 109.5
C50 C52 H52C 109.5
H52A C52 H52C 109.5
H52B C52 H52C 109.5
C50 C53 H53A 109.5
C50 C53 H53B 109.5
H53A C53 H53B 109.5
C50 C53 H53C 109.5
H53A C53 H53C 109.5
H53B C53 H53C 109.5
O7 C54 C55 112(3)
O7 C54 H54A 109.3
C55 C54 H54A 109.3
O7 C54 H54B 109.3
C55 C54 H54B 109.3
H54A C54 H54B 107.9
C54 C55 H55A 109.9
C54 C55 H55B 109.7
H55A C55 H55B 109.5
C54 C55 H55C 108.9
H55A C55 H55C 109.5
H55B C55 H55C 109.5
C56 C57 H57A 109.4
C56 C57 H57B 108.7
H57A C57 H57B 109.5
C56 C57 H57C 110.3
H57A C57 H57C 109.5
H57B C57 H57C 109.5
O7 C56 C57 109(2)
O7 C56 H56A 109.9
C57 C56 H56A 109.9
O7 C56 H56B 109.9
C57 C56 H56B 109.9
H56A C56 H56B 108.3

loop_
_geom_bond_atom_site_label_1
_geom_bond_atom_site_label_2
_geom_bond_distance
S1 O2 1.488(3)
S1 N1 1.664(4)
S1 C14 1.837(4)
S2 O4 1.490(3)
S2 N2 1.647(4)
S2 C32 1.838(5)
S3 O6 1.473(4)
S3 N3 1.682(5)
S3 C50 1.842(5)
F1 C2 1.409(5)
F2 C20 1.401(6)
F3 C38 1.400(5)
N1 C1 1.473(6)
N1 H1A 0.79(4)
N2 C19 1.464(6)
N2 H2A 0.80(5)
N3 C37 1.464(6)
N3 H3 0.86(6)
O1 C3 1.190(6)
O3 C21 1.207(6)
O5 C39 1.201(5)
O7 C54 1.41(2)
O7 C56 1.51(2)
C1 C8 1.499(6)
C1 C2 1.521(6)
C1 H1 1.0000
C2 C3 1.537(7)
C2 H2 1.0000
C3 C4 1.507(8)
C4 C6 1.513(10)
C4 C5 1.523(11)
C4 C7 1.522(8)
C5 H5A 0.9800
C5 H5B 0.9800
C5 H5C 0.9800
C6 H6A 0.9800
C6 H6B 0.9800
C6 H6C 0.9800
C7 H7A 0.9800
C7 H7B 0.9800
C7 H7C 0.9800
C8 C13 1.388(6)
C8 C9 1.396(6)
C9 C10 1.376(6)
C9 H9 0.9500
C10 C11 1.385(7)
C10 H10 0.9500
C11 C12 1.376(7)
C11 H11 0.9500
C12 C13 1.381(6)
C12 H12 0.9500
C13 H13 0.9500
C14 C16 1.504(6)
C14 C15 1.522(7)
C14 C17 1.525(6)
C15 H15A 0.9800
C15 H15B 0.9800
C15 H15C 0.9800
C16 H16A 0.9800
C16 H16B 0.9800
C16 H16C 0.9800
C17 H17A 0.9800
C17 H17B 0.9800
C17 H17C 0.9800
C19 C20 1.510(7)
C19 C26 1.513(7)
C19 H19 1.0000
C20 C21 1.542(7)
C20 H20 1.0000
C21 C22 1.514(7)
C22 C23 1.520(9)
C22 C25 1.519(9)
C22 C24 1.522(8)
C23 H23A 0.9800
C23 H23B 0.9800
C23 H23C 0.9800
C24 H24A 0.9800
C24 H24B 0.9800
C24 H24C 0.9800
C25 H25A 0.9800
C25 H25B 0.9800
C25 H25C 0.9800
C26 C31 1.382(8)
C26 C27 1.384(7)
C27 C28 1.373(9)
C27 H27 0.9500
C28 C29 1.379(10)
C28 H28 0.9500
C29 C30 1.373(8)
C29 H29 0.9500
C30 C31 1.386(8)
C30 H30 0.9500
C31 H31 0.9500
C32 C33 1.504(7)
C32 C35 1.524(7)
C32 C34 1.525(7)
C33 H33A 0.9800
C33 H33B 0.9800
C33 H33C 0.9800
C34 H34A 0.9800
C34 H34B 0.9800
C34 H34C 0.9800
C35 H35A 0.9800
C35 H35B 0.9800
C35 H35C 0.9800
C37 C44 1.496(6)
C37 C38 1.526(7)
C37 H37 1.0000
C38 C39 1.545(7)
C38 H38 1.0000
C39 C40 1.514(7)
C40 C42 1.507(8)
C40 C43 1.517(7)
C40 C41 1.534(8)
C41 H41A 0.9800
C41 H41B 0.9800
C41 H41C 0.9800
C42 H42A 0.9800
C42 H42B 0.9800
C42 H42C 0.9800
C43 H43A 0.9800
C43 H43B 0.9800
C43 H43C 0.9800
C44 C45 1.392(7)
C44 C49 1.393(6)
C45 C46 1.363(7)
C45 H45 0.9500
C46 C47 1.382(7)
C46 H46 0.9500
C47 C48 1.388(7)
C47 H47 0.9500
C48 C49 1.388(7)
C48 H48 0.9500
C49 H49 0.9500
C50 C53 1.507(8)
C50 C51 1.517(9)
C50 C52 1.518(9)
C51 H51A 0.9800
C51 H51B 0.9800
C51 H51C 0.9800
C52 H52A 0.9800
C52 H52B 0.9800
C52 H52C 0.9800
C53 H53A 0.9800
C53 H53B 0.9800
C53 H53C 0.9800
C54 C55 1.45(2)
C54 H54A 0.9900
C54 H54B 0.9900
C55 H55A 0.9800
C55 H55B 0.9800
C55 H55C 0.9800
C57 C56 1.60(2)
C57 H57A 0.9800
C57 H57B 0.9800
C57 H57C 0.9800
C56 H56A 0.9900
C56 H56B 0.9900

loop_
_geom_hbond_atom_site_label_D
_geom_hbond_atom_site_label_H
_geom_hbond_atom_site_label_A
_geom_hbond_distance_DH
_geom_hbond_distance_HA
_geom_hbond_distance_DA
_geom_hbond_angle_DHA
_geom_hbond_site_symmetry_A
N1 H1A O4 0.79(4) 2.26(5) 3.020(5) 162(4) .
N2 H2A O2 0.80(5) 2.14(5) 2.934(5) 169(5) .
C55 H55A O1 0.98 2.54 3.38(2) 144.3 .
C53 H53A O3 0.98 2.64 3.498(7) 145.7 1_545
C2 H2 O4 1.00 2.52 3.320(5) 137.1 .
N1 H1A O4 0.79(4) 2.26(5) 3.020(5) 162(4) .
N2 H2A O2 0.80(5) 2.14(5) 2.934(5) 169(5) .
C53 H53A O3 0.98 2.64 3.498(7) 145.7 1_545
C2 H2 O4 1.00 2.52 3.320(5) 137.1 .

loop_
_geom_torsion_atom_site_label_1
_geom_torsion_atom_site_label_2
_geom_torsion_atom_site_label_3
_geom_torsion_atom_site_label_4
_geom_torsion
O2 S1 N1 C1 -126.6(3)
C14 S1 N1 C1 124.2(3)
O4 S2 N2 C19 -119.5(4)
C32 S2 N2 C19 131.0(4)
O6 S3 N3 C37 -74.6(4)
C50 S3 N3 C37 174.9(4)
S1 N1 C1 C8 -148.8(3)
S1 N1 C1 C2 84.7(4)
N1 C1 C2 F1 -62.8(4)
C8 C1 C2 F1 172.3(3)
N1 C1 C2 C3 -178.4(4)
C8 C1 C2 C3 56.7(5)
F1 C2 C3 O1 -65.4(5)
C1 C2 C3 O1 51.1(6)
F1 C2 C3 C4 112.3(5)
C1 C2 C3 C4 -131.2(4)
O1 C3 C4 C6 -7.3(9)
C2 C3 C4 C6 175.2(6)
O1 C3 C4 C5 -132.5(8)
C2 C3 C4 C5 49.9(8)
O1 C3 C4 C7 108.3(6)
C2 C3 C4 C7 -69.3(6)
N1 C1 C8 C13 135.7(4)
C2 C1 C8 C13 -98.4(5)
N1 C1 C8 C9 -44.2(6)
C2 C1 C8 C9 81.7(5)
C13 C8 C9 C10 -0.9(7)
C1 C8 C9 C10 178.9(4)
C8 C9 C10 C11 1.3(7)
C9 C10 C11 C12 -1.0(7)
C10 C11 C12 C13 0.3(7)
C11 C12 C13 C8 0.1(7)
C9 C8 C13 C12 0.2(7)
C1 C8 C13 C12 -179.6(4)
O2 S1 C14 C16 -51.5(4)
N1 S1 C14 C16 60.0(4)
O2 S1 C14 C15 69.6(3)
N1 S1 C14 C15 -179.0(3)
O2 S1 C14 C17 -173.2(3)
N1 S1 C14 C17 -61.8(3)
S2 N2 C19 C20 85.0(5)
S2 N2 C19 C26 -149.7(3)
N2 C19 C20 F2 -55.2(5)
C26 C19 C20 F2 179.4(4)
N2 C19 C20 C21 -170.9(4)
C26 C19 C20 C21 63.8(5)
F2 C20 C21 O3 -68.6(6)
C19 C20 C21 O3 48.6(7)
F2 C20 C21 C22 107.8(5)
C19 C20 C21 C22 -135.1(5)
O3 C21 C22 C23 120.8(6)
C20 C21 C22 C23 -55.4(7)
O3 C21 C22 C25 -119.8(6)
C20 C21 C22 C25 64.1(7)
O3 C21 C22 C24 0.2(9)
C20 C21 C22 C24 -176.0(6)
N2 C19 C26 C31 -46.8(6)
C20 C19 C26 C31 79.8(5)
N2 C19 C26 C27 136.0(5)
C20 C19 C26 C27 -97.4(5)
C31 C26 C27 C28 0.4(8)
C19 C26 C27 C28 177.7(5)
C26 C27 C28 C29 -0.6(9)
C27 C28 C29 C30 0.4(9)
C28 C29 C30 C31 0.2(8)
C27 C26 C31 C30 0.1(7)
C19 C26 C31 C30 -177.1(5)
C29 C30 C31 C26 -0.4(8)
O4 S2 C32 C33 -171.1(4)
N2 S2 C32 C33 -57.8(4)
O4 S2 C32 C35 71.0(3)
N2 S2 C32 C35 -175.7(3)
O4 S2 C32 C34 -48.5(4)
N2 S2 C32 C34 64.7(4)
S3 N3 C37 C44 -66.5(4)
S3 N3 C37 C38 174.2(3)
N3 C37 C38 F3 -51.9(5)
C44 C37 C38 F3 -173.4(4)
N3 C37 C38 C39 -168.0(4)
C44 C37 C38 C39 70.4(5)
F3 C38 C39 O5 -62.4(5)
C37 C38 C39 O5 56.0(5)
F3 C38 C39 C40 112.7(4)
C37 C38 C39 C40 -128.9(4)
O5 C39 C40 C42 -7.9(8)
C38 C39 C40 C42 177.3(5)
O5 C39 C40 C43 -130.3(5)
C38 C39 C40 C43 54.9(6)
O5 C39 C40 C41 110.6(6)
C38 C39 C40 C41 -64.2(6)
N3 C37 C44 C45 -45.8(6)
C38 C37 C44 C45 72.3(5)
N3 C37 C44 C49 142.0(4)
C38 C37 C44 C49 -99.9(5)
C49 C44 C45 C46 -2.0(7)
C37 C44 C45 C46 -174.2(4)
C44 C45 C46 C47 1.6(7)
C45 C46 C47 C48 -0.6(8)
C46 C47 C48 C49 -0.1(8)
C47 C48 C49 C44 -0.3(7)
C45 C44 C49 C48 1.3(7)
C37 C44 C49 C48 173.7(4)
O6 S3 C50 C53 -175.0(5)
N3 S3 C50 C53 -60.7(5)
O6 S3 C50 C51 67.0(4)
N3 S3 C50 C51 -178.7(4)
O6 S3 C50 C52 -50.4(5)
N3 S3 C50 C52 63.9(5)
C56 O7 C54 C55 -178(2)
C54 O7 C56 C57 162(2)
